data_4322513
loop_
_publ_author_name
'Morsy A. M. Abu-Youssef'
'Albert Escuer'
'Dante Gatteschi'
'Mohamed A. S. Goher'
'Franz A. Mautner'
'Ramon Vicente'

_publ_section_title
;
 Synthesis, Structural Characterization, Magnetic Behavior, and Single
 Crystal EPR Spectra of Three New One-Dimensional Manganese Azido Systems
 with FM, Alternating FM-AF, and AF Coupling
;
_journal_name_full 'Inorganic Chemistry'
_journal_page_first 5716
_journal_page_last 5723
_journal_paper_doi 10.1021/ic990656x
_journal_volume 38
_journal_year 1999
_chemical_formula_sum 'C14 H18 Mn N8'
_chemical_formula_weight 353.30
_chemical_name_common '[Mn(3,5-dimethylpyridine)2(N3)2]n'
_chemical_name_systematic
; 
 ? 
;
_space_group_IT_number 14
_symmetry_cell_setting monoclinic
_symmetry_space_group_name_Hall '-P 2yn'
_symmetry_space_group_name_H-M 'P 1 21/n 1'
_atom_sites_solution_hydrogens geom
_atom_sites_solution_primary direct
_atom_sites_solution_secondary difmap
_audit_creation_method SHELXL
_cell_angle_alpha 90.00
_cell_angle_beta 101.69(3)
_cell_angle_gamma 90.00
_cell_formula_units_Z 4
_cell_length_a 13.552(6)
_cell_length_b 7.730(3)
_cell_length_c 16.554(6)
_cell_measurement_reflns_used 55
_cell_measurement_temperature 295(2)
_cell_measurement_theta_max 14.86
_cell_measurement_theta_min 7.54
_cell_volume 1698.2(12)
_computing_molecular_graphics 'SHELXTL/PC v.5.03 (Siemens Ind. Aut.)'
_computing_publication_material 'SHELXTL/PC v.5.03 (Siemens Ind. Aut.)'
_computing_structure_refinement 'SHELXL-93 (Sheldrick, 1993)'
_computing_structure_solution 'SHELXS-86 (Sheldrick, 1990)'
_diffrn_ambient_temperature 295(2)
_diffrn_measurement_device 'mod. STOE 4-circle diffractometer'
_diffrn_measurement_method 'Omega-scan, delta Omega: 1.20 deg.'
_diffrn_radiation_monochromator graphite
_diffrn_radiation_source 'fine-focus sealed tube'
_diffrn_radiation_type MoK\a
_diffrn_radiation_wavelength 0.71069
_diffrn_reflns_av_R_equivalents 0.0320
_diffrn_reflns_av_sigmaI/netI 0.0727
_diffrn_reflns_limit_h_max 17
_diffrn_reflns_limit_h_min -16
_diffrn_reflns_limit_k_max 10
_diffrn_reflns_limit_k_min -10
_diffrn_reflns_limit_l_max 21
_diffrn_reflns_limit_l_min -21
_diffrn_reflns_number 4569
_diffrn_reflns_theta_max 27.99
_diffrn_reflns_theta_min 2.92
_diffrn_standards_decay_% 3
_diffrn_standards_interval_count 100
_diffrn_standards_interval_time '1 h'
_diffrn_standards_number '2 (-2 -1 2; 0 3 2)'
_exptl_absorpt_coefficient_mu 0.789
_exptl_absorpt_correction_T_max 1.000
_exptl_absorpt_correction_T_min 0.446
_exptl_absorpt_correction_type DIFABS
_exptl_crystal_colour 'transparent light green'
_exptl_crystal_density_diffrn 1.382
_exptl_crystal_density_meas 1.39(2)
_exptl_crystal_density_method 'suspension method'
_exptl_crystal_description prism
_exptl_crystal_F_000 732
_exptl_crystal_size_max 0.47
_exptl_crystal_size_mid 0.25
_exptl_crystal_size_min 0.25
_refine_diff_density_max 0.299
_refine_diff_density_min -0.440
_refine_diff_density_rms 0.069
_refine_ls_extinction_method none
_refine_ls_goodness_of_fit_all 1.077
_refine_ls_goodness_of_fit_obs 1.172
_refine_ls_hydrogen_treatment noref
_refine_ls_matrix_type full
_refine_ls_number_parameters 212
_refine_ls_number_reflns 3685
_refine_ls_number_restraints 0
_refine_ls_restrained_S_all 1.077
_refine_ls_restrained_S_obs 1.172
_refine_ls_R_factor_all 0.0967
_refine_ls_R_factor_obs 0.0617
_refine_ls_shift/esd_max 0.067
_refine_ls_shift/esd_mean 0.002
_refine_ls_structure_factor_coef Fsqd
_refine_ls_weighting_details 'w=1/[\s^2^(Fo^2^)+(0.0516P)^2^+0.2996P] where P=(Fo^2^+2Fc^2^)/3'
_refine_ls_weighting_scheme calc
_refine_ls_wR_factor_all 0.1374
_refine_ls_wR_factor_obs 0.1225
_reflns_number_observed 2524
_reflns_number_total 3685
_reflns_observed_criterion >2sigma(I)
_cod_data_source_file ic990656x_2.cif
_cod_data_source_block mam12a
_cod_depositor_comments
;
The following automatic conversions were performed:

'_refine_ls_weighting_scheme' value 'calc
w=1/[\s^2^(Fo^2^)+(0.0516P)^2^+0.2996P] where P=(Fo^2^+2Fc^2^)/3' was
changed to 'calc'. New tag '_refine_ls_weighting_details' was
created. The value of the new tag was set to
'w=1/[\s^2^(Fo^2^)+(0.0516P)^2^+0.2996P] where P=(Fo^2^+2Fc^2^)/3'.

Automatic conversion script
Id: cif_fix_values 3143 2015-03-26 13:38:13Z robertas 
;
_cod_database_code 4322513

loop_
_symmetry_equiv_pos_as_xyz
'x, y, z'
'-x+1/2, y+1/2, -z+1/2'
'-x, -y, -z'
'x-1/2, -y-1/2, z-1/2'

loop_
_atom_site_aniso_label
_atom_site_aniso_U_11
_atom_site_aniso_U_22
_atom_site_aniso_U_33
_atom_site_aniso_U_23
_atom_site_aniso_U_13
_atom_site_aniso_U_12
Mn1 0.0298(2) 0.0313(3) 0.0287(2) 0.0007(3) 0.0055(2) 0.0004(3)
N11 0.046(2) 0.038(2) 0.039(2) -0.007(2) 0.0126(15) -0.007(2)
N12 0.0227(13) 0.039(2) 0.035(2) 0.007(2) 0.0053(12) -0.0036(13)
N13 0.036(2) 0.061(2) 0.044(2) -0.018(2) 0.0096(15) -0.003(2)
N21 0.054(2) 0.037(2) 0.039(2) -0.001(2) 0.014(2) -0.012(2)
N22 0.0294(14) 0.031(2) 0.0278(15) -0.0032(14) -0.0008(12) 0.0013(13)
N23 0.044(2) 0.059(2) 0.037(2) 0.014(2) 0.0059(15) -0.008(2)
N1 0.037(2) 0.032(2) 0.030(2) -0.0008(14) 0.0034(13) 0.0015(14)
C1 0.035(2) 0.039(2) 0.036(2) -0.001(2) 0.005(2) 0.002(2)
C2 0.028(2) 0.035(2) 0.045(2) 0.005(2) 0.005(2) 0.002(2)
C3 0.035(2) 0.046(2) 0.037(2) 0.006(2) -0.003(2) -0.001(2)
C4 0.040(2) 0.041(3) 0.034(2) -0.003(2) 0.003(2) -0.004(2)
C5 0.041(2) 0.034(2) 0.035(2) -0.003(2) 0.0065(15) -0.001(2)
C6 0.045(2) 0.052(3) 0.069(3) 0.007(3) 0.001(2) 0.011(2)
C7 0.068(3) 0.062(3) 0.042(2) -0.012(2) -0.003(2) 0.002(3)
N2 0.0330(15) 0.037(2) 0.036(2) 0.0003(15) 0.0101(13) 0.0006(14)
C8 0.046(2) 0.034(2) 0.043(2) 0.004(2) 0.011(2) 0.005(2)
C9 0.042(2) 0.056(3) 0.050(2) 0.004(2) 0.018(2) 0.003(2)
C10 0.037(2) 0.052(3) 0.067(3) 0.004(2) 0.021(2) 0.011(2)
C11 0.044(2) 0.037(2) 0.065(3) 0.003(2) 0.016(2) 0.006(2)
C12 0.043(2) 0.031(2) 0.049(2) 0.006(2) 0.014(2) -0.004(2)
C13 0.061(3) 0.079(4) 0.114(5) 0.041(4) 0.049(3) 0.009(3)
C14 0.070(3) 0.052(3) 0.141(6) 0.034(4) 0.043(4) 0.022(3)

loop_
_atom_site_label
_atom_site_type_symbol
_atom_site_fract_x
_atom_site_fract_y
_atom_site_fract_z
_atom_site_U_iso_or_equiv
_atom_site_thermal_displace_type
_atom_site_occupancy
_atom_site_calc_flag
_atom_site_refinement_flags
_atom_site_disorder_group
Mn1 Mn 0.03662(4) 0.24918(8) 0.40757(3) 0.0300(2) Uani 1 d . .
N11 N 0.1070(2) 0.5099(4) 0.4274(2) 0.0405(8) Uani 1 d . .
N12 N 0.1032(2) 0.5931(4) 0.4861(2) 0.0325(7) Uani 1 d . .
N13 N 0.1017(2) 0.6787(5) 0.5441(2) 0.0469(9) Uani 1 d . .
N21 N -0.0275(2) -0.0115(4) 0.3742(2) 0.0425(8) Uani 1 d . .
N22 N -0.0645(2) -0.0954(4) 0.4186(2) 0.0303(7) Uani 1 d . .
N23 N -0.1034(2) -0.1821(5) 0.4607(2) 0.0472(9) Uani 1 d . .
N1 N -0.0408(2) 0.3421(4) 0.2818(2) 0.0337(7) Uani 1 d . .
C1 C -0.0827(3) 0.4993(5) 0.2756(2) 0.0373(9) Uani 1 d . .
H1 H -0.0685(3) 0.5718(5) 0.3213(2) 0.045 Uiso 1 calc R .
C2 C -0.1463(3) 0.5605(5) 0.2048(2) 0.0363(9) Uani 1 d . .
C3 C -0.1653(3) 0.4509(5) 0.1379(2) 0.0408(9) Uani 1 d . .
H3 H -0.2076(3) 0.4874(5) 0.0895(2) 0.049 Uiso 1 calc R .
C4 C -0.1231(3) 0.2875(5) 0.1412(2) 0.0387(9) Uani 1 d . .
C5 C -0.0613(3) 0.2389(6) 0.2156(2) 0.0370(8) Uani 1 d . .
H5 H -0.0329(3) 0.1290(6) 0.2195(2) 0.044 Uiso 1 calc R .
C6 C -0.1922(3) 0.7372(6) 0.2041(3) 0.0566(11) Uani 1 d . .
H6A H -0.1445(8) 0.8225(7) 0.1943(18) 0.074 Uiso 1 calc R .
H6B H -0.2101(19) 0.7591(15) 0.2564(7) 0.074 Uiso 1 calc R .
H6C H -0.2515(12) 0.7432(13) 0.1611(12) 0.074 Uiso 1 calc R .
C7 C -0.1444(4) 0.1639(7) 0.0700(3) 0.0591(12) Uani 1 d . .
H7A H -0.1005(15) 0.0656(18) 0.0817(8) 0.077 Uiso 1 calc R .
H7B H -0.1331(20) 0.2206(13) 0.0211(4) 0.077 Uiso 1 calc R .
H7C H -0.2132(7) 0.1263(29) 0.0617(11) 0.077 Uiso 1 calc R .
N2 N 0.1817(2) 0.1483(4) 0.3763(2) 0.0349(7) Uani 1 d . .
C8 C 0.2408(3) 0.2448(6) 0.3389(2) 0.0406(8) Uani 1 d . .
H8 H 0.2170(3) 0.3524(6) 0.3187(2) 0.049 Uiso 1 calc R .
C9 C 0.3352(3) 0.1941(6) 0.3286(3) 0.0482(11) Uani 1 d . .
C10 C 0.3687(3) 0.0342(6) 0.3595(3) 0.0508(11) Uani 1 d . .
H10 H 0.4322(3) -0.0036(6) 0.3542(3) 0.061 Uiso 1 calc R .
C11 C 0.3101(3) -0.0715(6) 0.3983(3) 0.0475(10) Uani 1 d . .
C12 C 0.2168(3) -0.0066(5) 0.4050(2) 0.0402(9) Uani 1 d . .
H12 H 0.1760(3) -0.0748(5) 0.4310(2) 0.048 Uiso 1 calc R .
C13 C 0.3989(4) 0.3109(8) 0.2864(4) 0.080(2) Uani 1 d . .
H13A H 0.3668(15) 0.4217(17) 0.2762(21) 0.104 Uiso 1 calc R .
H13B H 0.4060(23) 0.2600(24) 0.2350(11) 0.104 Uiso 1 calc R .
H13C H 0.4642(10) 0.3252(40) 0.3213(10) 0.104 Uiso 1 calc R .
C14 C 0.3440(4) -0.2452(7) 0.4337(4) 0.085(2) Uani 1 d . .
H14A H 0.2914(11) -0.2966(22) 0.4567(21) 0.110 Uiso 1 calc R .
H14B H 0.4033(17) -0.2318(8) 0.4761(15) 0.110 Uiso 1 calc R .
H14C H 0.3589(26) -0.3184(16) 0.3908(6) 0.110 Uiso 1 calc R .

loop_
_atom_type_symbol
_atom_type_description
_atom_type_scat_dispersion_real
_atom_type_scat_dispersion_imag
_atom_type_scat_source
C C 0.0033 0.0016 'International Tables Vol C Tables 4.2.6.8 and 6.1.1.4'
H H 0.0000 0.0000 'International Tables Vol C Tables 4.2.6.8 and 6.1.1.4'
N N 0.0061 0.0033 'International Tables Vol C Tables 4.2.6.8 and 6.1.1.4'
Mn Mn 0.3368 0.7283 'International Tables Vol C Tables 4.2.6.8 and 6.1.1.4'

loop_
_geom_angle_atom_site_label_1
_geom_angle_atom_site_label_2
_geom_angle_atom_site_label_3
_geom_angle
_geom_angle_site_symmetry_1
_geom_angle_site_symmetry_3
_geom_angle_publ_flag
N21 Mn1 N11 173.41(12) . . yes
N21 Mn1 N23 95.33(13) . 3_556 yes
N11 Mn1 N23 89.40(13) . 3_556 yes
N21 Mn1 N1 88.50(12) . . yes
N11 Mn1 N1 87.29(12) . . yes
N23 Mn1 N1 172.99(12) 3_556 . yes
N21 Mn1 N13 90.06(13) . 3_566 yes
N11 Mn1 N13 94.94(13) . 3_566 yes
N23 Mn1 N13 85.04(13) 3_556 3_566 yes
N1 Mn1 N13 89.09(12) . 3_566 yes
N21 Mn1 N2 86.85(12) . . yes
N11 Mn1 N2 88.83(12) . . yes
N23 Mn1 N2 86.82(12) 3_556 . yes
N1 Mn1 N2 99.29(11) . . yes
N13 Mn1 N2 170.99(12) 3_566 . yes
N12 N11 Mn1 121.9(3) . . yes
N13 N12 N11 178.1(4) . . yes
N12 N13 Mn1 125.8(3) . 3_566 yes
N22 N21 Mn1 122.9(3) . . yes
N21 N22 N23 177.7(4) . . yes
N22 N23 Mn1 124.8(3) . 3_556 yes
C1 N1 C5 117.7(3) . . ?
C1 N1 Mn1 118.2(2) . . ?
C5 N1 Mn1 123.2(3) . . ?
N1 C1 C2 123.8(4) . . ?
N1 C1 H1 118.1(2) . . ?
C2 C1 H1 118.1(2) . . ?
C3 C2 C1 116.8(4) . . ?
C3 C2 C6 123.0(4) . . ?
C1 C2 C6 120.2(4) . . ?
C2 C3 C4 121.5(3) . . ?
C2 C3 H3 119.3(2) . . ?
C4 C3 H3 119.3(2) . . ?
C3 C4 C5 116.8(4) . . ?
C3 C4 C7 122.6(4) . . ?
C5 C4 C7 120.6(4) . . ?
N1 C5 C4 123.5(4) . . ?
N1 C5 H5 118.3(2) . . ?
C4 C5 H5 118.3(2) . . ?
C2 C6 H6A 109.5(2) . . ?
C2 C6 H6B 109.5(2) . . ?
H6A C6 H6B 109.5 . . ?
C2 C6 H6C 109.5(2) . . ?
H6A C6 H6C 109.5 . . ?
H6B C6 H6C 109.5 . . ?
C4 C7 H7A 109.5(2) . . ?
C4 C7 H7B 109.5(2) . . ?
H7A C7 H7B 109.5 . . ?
C4 C7 H7C 109.5(2) . . ?
H7A C7 H7C 109.5 . . ?
H7B C7 H7C 109.5 . . ?
C8 N2 C12 117.5(3) . . ?
C8 N2 Mn1 122.8(3) . . ?
C12 N2 Mn1 119.2(2) . . ?
N2 C8 C9 123.8(4) . . ?
N2 C8 H8 118.1(2) . . ?
C9 C8 H8 118.1(3) . . ?
C10 C9 C8 116.8(4) . . ?
C10 C9 C13 122.0(4) . . ?
C8 C9 C13 121.1(4) . . ?
C9 C10 C11 121.6(4) . . ?
C9 C10 H10 119.2(2) . . ?
C11 C10 H10 119.2(2) . . ?
C10 C11 C12 116.2(4) . . ?
C10 C11 C14 123.4(4) . . ?
C12 C11 C14 120.3(4) . . ?
N2 C12 C11 124.0(4) . . ?
N2 C12 H12 118.0(2) . . ?
C11 C12 H12 118.0(2) . . ?
C9 C13 H13A 109.5(3) . . ?
C9 C13 H13B 109.5(3) . . ?
H13A C13 H13B 109.5 . . ?
C9 C13 H13C 109.5(3) . . ?
H13A C13 H13C 109.5 . . ?
H13B C13 H13C 109.5 . . ?
C11 C14 H14A 109.5(3) . . ?
C11 C14 H14B 109.5(3) . . ?
H14A C14 H14B 109.5 . . ?
C11 C14 H14C 109.5(3) . . ?
H14A C14 H14C 109.5 . . ?
H14B C14 H14C 109.5 . . ?

loop_
_geom_bond_atom_site_label_1
_geom_bond_atom_site_label_2
_geom_bond_distance
_geom_bond_site_symmetry_2
_geom_bond_publ_flag
Mn1 N21 2.220(3) . yes
Mn1 N11 2.225(3) . yes
Mn1 N23 2.245(3) 3_556 yes
Mn1 N1 2.251(3) . yes
Mn1 N13 2.252(3) 3_566 yes
Mn1 N2 2.271(3) . yes
N11 N12 1.175(4) . yes
N12 N13 1.170(4) . yes
N13 Mn1 2.252(3) 3_566 yes
N21 N22 1.167(4) . yes
N22 N23 1.168(4) . yes
N23 Mn1 2.245(3) 3_556 yes
N1 C1 1.336(5) . ?
N1 C5 1.338(5) . ?
C1 C2 1.390(5) . ?
C1 H1 0.93 . ?
C2 C3 1.377(5) . ?
C2 C6 1.500(5) . ?
C3 C4 1.383(5) . ?
C3 H3 0.93 . ?
C4 C5 1.393(5) . ?
C4 C7 1.499(6) . ?
C5 H5 0.93 . ?
C6 H6A 0.96 . ?
C6 H6B 0.96 . ?
C6 H6C 0.96 . ?
C7 H7A 0.96 . ?
C7 H7B 0.96 . ?
C7 H7C 0.96 . ?
N2 C8 1.334(5) . ?
N2 C12 1.339(5) . ?
C8 C9 1.382(5) . ?
C8 H8 0.93 . ?
C9 C10 1.379(6) . ?
C9 C13 1.514(6) . ?
C10 C11 1.384(6) . ?
C10 H10 0.93 . ?
C11 C12 1.386(5) . ?
C11 C14 1.499(6) . ?
C12 H12 0.93 . ?
C13 H13A 0.96 . ?
C13 H13B 0.96 . ?
C13 H13C 0.96 . ?
C14 H14A 0.96 . ?
C14 H14B 0.96 . ?
C14 H14C 0.96 . ?

loop_
_geom_torsion_atom_site_label_1
_geom_torsion_atom_site_label_2
_geom_torsion_atom_site_label_3
_geom_torsion_atom_site_label_4
_geom_torsion
_geom_torsion_site_symmetry_1
_geom_torsion_site_symmetry_2
_geom_torsion_site_symmetry_3
_geom_torsion_site_symmetry_4
_geom_torsion_publ_flag
N21 Mn1 N11 N12 178.6(9) . . . . ?
N23 Mn1 N11 N12 -45.5(3) 3_556 . . . ?
N1 Mn1 N11 N12 128.3(3) . . . . ?
N13 Mn1 N11 N12 39.4(3) 3_566 . . . ?
N2 Mn1 N11 N12 -132.4(3) . . . . ?
Mn1 N11 N12 N13 160.9(115) . . . . ?
N11 N12 N13 Mn1 147.1(115) . . . 3_566 ?
N11 Mn1 N21 N22 174.5(9) . . . . ?
N23 Mn1 N21 N22 38.9(3) 3_556 . . . ?
N1 Mn1 N21 N22 -135.3(3) . . . . ?
N13 Mn1 N21 N22 -46.2(3) 3_566 . . . ?
N2 Mn1 N21 N22 125.4(3) . . . . ?
Mn1 N21 N22 N23 153.7(89) . . . . ?
N21 N22 N23 Mn1 155.7(88) . . . 3_556 ?
N21 Mn1 N1 C1 140.5(3) . . . . ?
N11 Mn1 N1 C1 -44.6(3) . . . . ?
N23 Mn1 N1 C1 17.3(11) 3_556 . . . ?
N13 Mn1 N1 C1 50.4(3) 3_566 . . . ?
N2 Mn1 N1 C1 -133.0(3) . . . . ?
N21 Mn1 N1 C5 -28.2(3) . . . . ?
N11 Mn1 N1 C5 146.7(3) . . . . ?
N23 Mn1 N1 C5 -151.4(9) 3_556 . . . ?
N13 Mn1 N1 C5 -118.3(3) 3_566 . . . ?
N2 Mn1 N1 C5 58.3(3) . . . . ?
C5 N1 C1 C2 0.3(5) . . . . ?
Mn1 N1 C1 C2 -169.1(3) . . . . ?
N1 C1 C2 C3 -0.5(6) . . . . ?
N1 C1 C2 C6 178.4(3) . . . . ?
C1 C2 C3 C4 0.0(6) . . . . ?
C6 C2 C3 C4 -178.8(4) . . . . ?
C2 C3 C4 C5 0.7(6) . . . . ?
C2 C3 C4 C7 178.5(4) . . . . ?
C1 N1 C5 C4 0.5(5) . . . . ?
Mn1 N1 C5 C4 169.2(3) . . . . ?
C3 C4 C5 N1 -1.0(6) . . . . ?
C7 C4 C5 N1 -178.8(4) . . . . ?
N21 Mn1 N2 C8 142.2(3) . . . . ?
N11 Mn1 N2 C8 -32.8(3) . . . . ?
N23 Mn1 N2 C8 -122.2(3) 3_556 . . . ?
N1 Mn1 N2 C8 54.3(3) . . . . ?
N13 Mn1 N2 C8 -147.7(7) 3_566 . . . ?
N21 Mn1 N2 C12 -46.2(3) . . . . ?
N11 Mn1 N2 C12 138.8(3) . . . . ?
N23 Mn1 N2 C12 49.3(3) 3_556 . . . ?
N1 Mn1 N2 C12 -134.1(3) . . . . ?
N13 Mn1 N2 C12 23.9(9) 3_566 . . . ?
C12 N2 C8 C9 -0.2(6) . . . . ?
Mn1 N2 C8 C9 171.6(3) . . . . ?
N2 C8 C9 C10 -0.2(6) . . . . ?
N2 C8 C9 C13 -179.3(4) . . . . ?
C8 C9 C10 C11 0.7(7) . . . . ?
C13 C9 C10 C11 179.7(5) . . . . ?
C9 C10 C11 C12 -0.7(7) . . . . ?
C9 C10 C11 C14 -179.3(5) . . . . ?
C8 N2 C12 C11 0.2(6) . . . . ?
Mn1 N2 C12 C11 -171.9(3) . . . . ?
C10 C11 C12 N2 0.3(6) . . . . ?
C14 C11 C12 N2 178.9(4) . . . . ?
